data_4347326
loop_
_publ_author_name
'Wang, Xiu-Li'
'Zhang, Rui'
'Wang, Xiang'
'Lin, Hong-Yan'
'Liu, Guo-Cheng'

_publ_section_title
;
 An Effective Strategy To Construct Novel Polyoxometalate-Based Hybrids by
 Deliberately Controlling Organic Ligand Transformation In Situ.
;
_journal_issue 13
_journal_name_full 'Inorganic chemistry'
_journal_page_first 6384
_journal_page_last 6393
_journal_paper_doi 10.1021/acs.inorgchem.6b00009
_journal_volume 55
_journal_year 2016
_chemical_formula_moiety ' C26 H20 Ag Mo12 N8 O44 P, 2(O)'
_chemical_formula_sum 'C26 H20 Ag Mo12 N8 O46 P'
_chemical_formula_weight 2470.62
_space_group_crystal_system triclinic
_space_group_IT_number 2
_space_group_name_Hall '-P 1'
_space_group_name_H-M_alt 'P -1'
_atom_sites_solution_hydrogens geom
_audit_creation_method SHELXL-2014/7
_cell_angle_alpha 87.400(5)
_cell_angle_beta 74.351(5)
_cell_angle_gamma 88.125(5)
_cell_formula_units_Z 2
_cell_length_a 13.246(5)
_cell_length_b 13.603(5)
_cell_length_c 16.304(5)
_cell_measurement_reflns_used 21058
_cell_measurement_temperature 293(2)
_cell_measurement_theta_max 28.310
_cell_measurement_theta_min 1.298
_cell_volume 2825.3(17)
_computing_structure_refinement 'SHELXL-2014/7 (Sheldrick, 2014)'
_diffrn_ambient_temperature 293(2)
_diffrn_measured_fraction_theta_full 0.999
_diffrn_measured_fraction_theta_max 0.993
_diffrn_measurement_device_type 'Bruker P4'
_diffrn_measurement_method '\w scan'
_diffrn_radiation_type MoK\a
_diffrn_radiation_wavelength 0.71069
_diffrn_reflns_av_R_equivalents 0.0178
_diffrn_reflns_av_unetI/netI 0.0388
_diffrn_reflns_Laue_measured_fraction_full 0.999
_diffrn_reflns_Laue_measured_fraction_max 0.993
_diffrn_reflns_limit_h_max 13
_diffrn_reflns_limit_h_min -17
_diffrn_reflns_limit_k_max 18
_diffrn_reflns_limit_k_min -18
_diffrn_reflns_limit_l_max 21
_diffrn_reflns_limit_l_min -21
_diffrn_reflns_number 21058
_diffrn_reflns_point_group_measured_fraction_full 0.999
_diffrn_reflns_point_group_measured_fraction_max 0.993
_diffrn_reflns_theta_full 25.240
_diffrn_reflns_theta_max 28.310
_diffrn_reflns_theta_min 1.298
_exptl_absorpt_coefficient_mu 3.053
_exptl_absorpt_correction_type multi-scan
_exptl_crystal_colour yellow
_exptl_crystal_density_diffrn 2.904
_exptl_crystal_description block
_exptl_crystal_F_000 2332
_exptl_crystal_size_max 0.190
_exptl_crystal_size_mid 0.140
_exptl_crystal_size_min 0.110
_exptl_transmission_factor_max 0.715
_exptl_transmission_factor_min 0.605
_refine_diff_density_max 2.830
_refine_diff_density_min -2.378
_refine_diff_density_rms 0.186
_refine_ls_extinction_method none
_refine_ls_goodness_of_fit_ref 1.010
_refine_ls_hydrogen_treatment constr
_refine_ls_matrix_type full
_refine_ls_number_parameters 847
_refine_ls_number_reflns 13973
_refine_ls_number_restraints 0
_refine_ls_restrained_S_all 1.010
_refine_ls_R_factor_all 0.0580
_refine_ls_R_factor_gt 0.0444
_refine_ls_shift/su_max 0.001
_refine_ls_shift/su_mean 0.000
_refine_ls_structure_factor_coef Fsqd
_refine_ls_weighting_details 'w=1/[\s^2^(Fo^2^)+(0.0527P)^2^+18.1681P] where P=(Fo^2^+2Fc^2^)/3'
_refine_ls_weighting_scheme calc
_refine_ls_wR_factor_gt 0.1089
_refine_ls_wR_factor_ref 0.1167
_reflns_Friedel_coverage 0.000
_reflns_number_gt 11281
_reflns_number_total 14071
_reflns_threshold_expression 'I > 2\s(I)'
_cod_data_source_file ic6b00009_si_002.cif
_cod_data_source_block 3
_cod_database_code 4347326
_shelx_shelxl_version_number 2014/7
_shelx_space_group_comment
;
The symmetry employed for this shelxl refinement is uniquely defined
by the following loop, which should always be used as a source of
symmetry information in preference to the above space-group names.
They are only intended as comments.
;
_shelx_estimated_absorpt_t_min 0.404
_shelx_estimated_absorpt_t_max 0.566

loop_
_space_group_symop_operation_xyz
'x, y, z'
'-x, -y, -z'

loop_
_atom_site_label
_atom_site_type_symbol
_atom_site_fract_x
_atom_site_fract_y
_atom_site_fract_z
_atom_site_U_iso_or_equiv
_atom_site_adp_type
_atom_site_occupancy
_atom_site_site_symmetry_order
_atom_site_calc_flag
_atom_site_refinement_flags_posn
_atom_site_refinement_flags_adp
Mo1 Mo 0.18560(4) 0.58765(4) 0.61390(3) 0.02564(12) Uani 1 1 d . .
P1 P 0.25991(10) 0.74729(9) 0.75220(8) 0.0124(2) Uani 1 1 d . .
O1W O 0.0805(4) 0.3456(4) 0.8336(4) 0.0480(14) Uani 1 1 d . .
N1 N 0.7260(4) 1.0352(4) 0.8537(3) 0.0214(10) Uani 1 1 d . .
O1 O 0.7115(4) 1.4766(3) 0.8654(4) 0.0404(12) Uani 1 1 d . .
C1 C 0.8415(5) 0.5431(5) 0.6695(4) 0.0280(13) Uani 1 1 d . .
H1A H 0.9058 0.5421 0.6823 0.034 Uiso 1 1 calc R U
Mo2 Mo 0.18128(4) 0.58395(4) 0.93328(3) 0.02246(11) Uani 1 1 d . .
N2 N 0.7622(4) 0.8834(4) 0.8137(4) 0.0300(12) Uani 1 1 d . .
O2 O 0.8554(4) 1.3808(3) 0.8274(3) 0.0358(11) Uani 1 1 d . .
O2W O 0.4364(4) 0.1507(4) 0.6605(4) 0.0488(14) Uani 1 1 d . .
C2 C 0.6922(6) 0.5898(5) 0.6509(5) 0.0374(17) Uani 1 1 d . .
H2A H 0.6341 0.6293 0.6492 0.045 Uiso 1 1 calc R U
Mo3 Mo 0.07262(4) 0.83978(4) 0.64492(3) 0.02556(12) Uani 1 1 d . .
N3 N 0.4102(4) 1.2408(4) 0.9011(4) 0.0258(11) Uani 1 1 d . .
O3 O 0.1227(4) 1.1117(3) 0.7882(3) 0.0415(12) Uani 1 1 d . .
C3 C 0.3428(6) 1.2931(7) 0.9636(6) 0.056(3) Uani 1 1 d . .
H3A H 0.3611 1.3290 1.0044 0.067 Uiso 1 1 calc R U
Mo4 Mo 0.16737(5) 0.99662(4) 0.76406(3) 0.02501(12) Uani 1 1 d . .
N4 N 0.8018(4) 0.4658(4) 0.6402(3) 0.0226(10) Uani 1 1 d . .
O4 O -0.1185(3) 0.6128(3) 0.8331(3) 0.0253(9) Uani 1 1 d . .
C4 C 0.8414(5) 0.9165(5) 0.8447(5) 0.0321(15) Uani 1 1 d . .
H4A H 0.9005 0.8796 0.8482 0.039 Uiso 1 1 calc R U
N5 N 1.2692(5) 0.2050(5) 0.5352(5) 0.0496(17) Uani 1 1 d . .
H5B H 1.3259 0.1825 0.5014 0.060 Uiso 1 1 calc R U
Ag1 Ag 0.77032(4) 0.75164(4) 0.74557(4) 0.03471(13) Uani 1 1 d . .
Mo5 Mo 0.43883(4) 0.66287(4) 0.56168(3) 0.02076(11) Uani 1 1 d . .
O5 O 0.3797(4) 0.9898(3) 0.4906(3) 0.0340(11) Uani 1 1 d . .
C5 C 0.8212(5) 1.0094(5) 0.8691(5) 0.0321(15) Uani 1 1 d . .
H5A H 0.8626 1.0485 0.8917 0.039 Uiso 1 1 calc R U
N6 N 0.2446(5) 1.2830(6) 0.9553(6) 0.070(3) Uani 1 1 d . .
H6B H 0.1876 1.3084 0.9865 0.084 Uiso 1 1 calc R U
Mo6 Mo 0.51315(4) 0.84477(4) 0.69653(3) 0.01839(10) Uani 1 1 d . .
O6 O 0.3528(3) 0.7784(3) 0.7849(2) 0.0192(8) Uani 1 1 d . .
C6 C 0.5806(5) 1.3167(4) 0.8781(4) 0.0233(12) Uani 1 1 d . .
H6A H 0.5487 1.3788 0.8826 0.028 Uiso 1 1 calc R U
N7 N 1.1064(4) 0.2457(4) 0.5932(3) 0.0238(10) Uani 1 1 d . .
Mo7 Mo 0.45274(4) 0.66772(4) 0.85898(3) 0.02452(12) Uani 1 1 d . .
O7 O 0.1664(4) 0.4935(3) 1.0080(3) 0.0348(11) Uani 1 1 d . .
C7 C 0.9946(4) 0.2590(4) 0.6076(4) 0.0223(12) Uani 1 1 d . .
N8 N 0.7768(5) 0.6199(4) 0.6774(4) 0.0323(13) Uani 1 1 d . .
Mo8 Mo 0.32521(4) 0.91590(4) 0.57403(3) 0.02014(11) Uani 1 1 d . .
O8 O -0.0225(4) 0.8566(4) 0.5956(3) 0.0371(11) Uani 1 1 d . .
C8 C 0.2540(5) 1.2253(5) 0.8886(5) 0.0301(14) Uani 1 1 d . .
H8A H 0.1985 1.2054 0.8689 0.036 Uiso 1 1 calc R U
Mo9 Mo 0.00506(4) 0.64955(4) 0.82092(3) 0.01954(11) Uani 1 1 d . .
O9 O 0.0009(4) 0.8704(4) 1.0320(3) 0.0368(11) Uani 1 1 d . .
C9 C 1.2620(4) 0.2515(5) 0.6074(4) 0.0239(12) Uani 1 1 d . .
H9A H 1.3180 0.2647 0.6291 0.029 Uiso 1 1 calc R U
Mo10 Mo 0.07595(4) 0.81914(4) 0.94460(3) 0.02191(11) Uani 1 1 d . .
O10 O 0.6557(4) 0.1243(4) 0.6587(4) 0.0435(13) Uani 1 1 d . .
C10 C 0.8240(4) 0.1945(4) 0.6275(4) 0.0203(11) Uani 1 1 d . .
Mo11 Mo 0.34815(4) 0.90202(4) 0.88990(3) 0.02399(12) Uani 1 1 d . .
O11 O 0.7964(4) 0.0239(3) 0.6247(3) 0.0345(11) Uani 1 1 d . .
C11 C 0.7363(5) 1.2126(4) 0.8556(4) 0.0223(12) Uani 1 1 d . .
H11A H 0.8088 1.2059 0.8449 0.027 Uiso 1 1 calc R U
Mo12 Mo 0.35293(5) 0.49768(4) 0.72972(3) 0.02734(12) Uani 1 1 d . .
O12 O 0.2581(3) 1.0173(3) 0.6562(3) 0.0277(9) Uani 1 1 d . .
C12 C 0.6896(5) 1.3047(4) 0.8633(4) 0.0216(12) Uani 1 1 d . .
O13 O 0.3764(3) 0.7923(3) 0.5419(3) 0.0256(9) Uani 1 1 d . .
C13 C 1.1628(5) 0.2755(5) 0.6430(5) 0.0339(15) Uani 1 1 d . .
H13A H 1.1372 0.3076 0.6938 0.041 Uiso 1 1 calc R U
O14 O 0.2946(3) 0.6624(3) 0.6921(2) 0.0211(8) Uani 1 1 d . .
C14 C 0.9321(5) 0.1777(4) 0.6140(4) 0.0219(12) Uani 1 1 d . .
H14A H 0.9609 0.1143 0.6095 0.026 Uiso 1 1 calc R U
O15 O 0.2511(3) 0.5110(3) 0.8305(3) 0.0275(9) Uani 1 1 d . .
C15 C 0.7610(5) 1.3905(5) 0.8508(4) 0.0251(12) Uani 1 1 d . .
C16 C 0.7495(5) 0.1116(5) 0.6380(4) 0.0256(13) Uani 1 1 d . .
O16 O 0.1291(4) 0.5194(4) 0.5563(3) 0.0350(11) Uani 1 1 d . .
C17 C 0.5674(5) 1.1387(4) 0.8802(4) 0.0236(12) Uani 1 1 d . .
H17A H 0.5261 1.0834 0.8873 0.028 Uiso 1 1 calc R U
O17 O 0.1716(3) 0.7138(3) 0.8288(2) 0.0194(8) Uani 1 1 d . .
C18 C 0.6752(5) 1.1295(4) 0.8639(4) 0.0206(11) Uani 1 1 d . .
O18 O 0.2594(4) 0.4819(3) 0.6649(3) 0.0287(10) Uani 1 1 d . .
C19 C 0.3535(6) 1.2013(5) 0.8552(5) 0.0365(16) Uani 1 1 d . .
H19A H 0.3796 1.1634 0.8077 0.044 Uiso 1 1 calc R U
O19 O 0.2236(3) 0.8355(3) 0.7052(2) 0.0194(8) Uani 1 1 d . .
C20 C 0.9543(4) 0.3550(4) 0.6138(4) 0.0223(12) Uani 1 1 d . .
H20A H 0.9983 0.4082 0.6080 0.027 Uiso 1 1 calc R U
O20 O 0.2726(3) 0.9796(3) 0.8182(3) 0.0261(9) Uani 1 1 d . .
C21 C 0.8463(4) 0.3693(4) 0.6289(4) 0.0200(11) Uani 1 1 d . .
O21 O 0.5319(4) 0.6500(4) 0.4703(3) 0.0339(11) Uani 1 1 d . .
C22 C 0.5224(5) 1.2327(4) 0.8859(4) 0.0218(11) Uani 1 1 d . .
O22 O 0.1379(3) 0.7131(3) 0.5989(3) 0.0273(9) Uani 1 1 d . .
C23 C 0.6940(5) 0.9561(4) 0.8210(4) 0.0278(13) Uani 1 1 d . .
H23A H 0.6315 0.9538 0.8056 0.033 Uiso 1 1 calc R U
O23 O 0.0105(3) 0.7628(3) 0.7411(3) 0.0272(9) Uani 1 1 d . .
C24 C 1.1726(6) 0.2000(6) 0.5253(5) 0.0390(17) Uani 1 1 d . .
H24A H 1.1538 0.1711 0.4810 0.047 Uiso 1 1 calc R U
O24 O 0.3187(3) 0.6103(3) 0.5354(3) 0.0245(9) Uani 1 1 d . .
C25 C 0.7818(5) 0.2889(4) 0.6359(4) 0.0229(12) Uani 1 1 d . .
H25A H 0.7097 0.2988 0.6464 0.027 Uiso 1 1 calc R U
O25 O 0.0540(3) 0.5641(3) 0.8946(3) 0.0267(9) Uani 1 1 d . .
C26 C 0.7055(5) 0.4961(5) 0.6282(5) 0.0350(16) Uani 1 1 d . .
H26A H 0.6598 0.4590 0.6085 0.042 Uiso 1 1 calc R U
O26 O 0.5496(3) 0.7438(3) 0.7770(3) 0.0259(9) Uani 1 1 d . .
O27 O 0.0834(3) 0.5835(3) 0.7245(3) 0.0271(9) Uani 1 1 d . .
O28 O 0.4711(3) 0.9254(3) 0.7935(3) 0.0240(9) Uani 1 1 d . .
O29 O 0.6366(3) 0.8840(3) 0.6538(3) 0.0226(9) Uani 1 1 d . .
O30 O 0.4537(3) 0.5478(3) 0.6235(3) 0.0271(9) Uani 1 1 d . .
O31 O 0.3675(4) 0.9879(3) 0.9541(3) 0.0315(10) Uani 1 1 d . .
O32 O 0.5080(3) 0.7375(3) 0.6262(3) 0.0247(9) Uani 1 1 d . .
O33 O -0.0237(3) 0.7463(3) 0.9093(3) 0.0253(9) Uani 1 1 d . .
O34 O 0.4187(3) 0.7929(3) 0.9226(3) 0.0268(9) Uani 1 1 d . .
O35 O 0.4327(3) 0.9161(3) 0.6387(3) 0.0232(9) Uani 1 1 d . .
O36 O 0.2149(3) 0.8553(3) 0.9463(3) 0.0248(9) Uani 1 1 d . .
O37 O 0.0636(3) 0.9546(3) 0.7048(3) 0.0288(10) Uani 1 1 d . .
O38 O 0.5283(4) 0.6136(4) 0.9158(3) 0.0374(11) Uani 1 1 d . .
O39 O 0.0823(3) 0.9160(3) 0.8603(3) 0.0266(9) Uani 1 1 d . .
O40 O 0.3999(5) 0.3829(4) 0.7370(3) 0.0457(14) Uani 1 1 d . .
O41 O 0.1109(3) 0.6902(3) 0.9946(3) 0.0267(9) Uani 1 1 d . .
O42 O 0.4411(3) 0.5737(3) 0.7845(3) 0.0288(10) Uani 1 1 d . .
O43 O 0.1926(3) 0.8964(3) 0.5591(3) 0.0271(9) Uani 1 1 d . .
O44 O 0.3133(3) 0.6309(3) 0.9259(3) 0.0270(9) Uani 1 1 d . .

loop_
_atom_site_aniso_label
_atom_site_aniso_U_11
_atom_site_aniso_U_22
_atom_site_aniso_U_33
_atom_site_aniso_U_23
_atom_site_aniso_U_13
_atom_site_aniso_U_12
Mo1 0.0258(3) 0.0294(3) 0.0217(2) -0.0093(2) -0.0037(2) -0.0104(2)
P1 0.0128(6) 0.0129(6) 0.0115(6) 0.0000(5) -0.0032(5) -0.0030(5)
O1W 0.036(3) 0.043(3) 0.064(4) -0.015(3) -0.008(3) -0.003(2)
N1 0.021(2) 0.021(2) 0.026(2) -0.0088(19) -0.011(2) 0.0025(19)
O1 0.034(3) 0.024(2) 0.064(4) -0.007(2) -0.012(3) -0.002(2)
C1 0.026(3) 0.026(3) 0.035(3) -0.008(3) -0.012(3) 0.001(2)
Mo2 0.0212(2) 0.0262(3) 0.0200(2) 0.01070(19) -0.0066(2) -0.0069(2)
N2 0.031(3) 0.023(3) 0.041(3) -0.013(2) -0.017(3) 0.007(2)
O2 0.028(2) 0.028(2) 0.049(3) -0.003(2) -0.006(2) -0.0085(19)
O2W 0.032(3) 0.049(3) 0.069(4) -0.008(3) -0.018(3) -0.003(2)
C2 0.042(4) 0.033(4) 0.047(4) -0.023(3) -0.027(3) 0.017(3)
Mo3 0.0217(3) 0.0327(3) 0.0246(3) 0.0098(2) -0.0116(2) -0.0045(2)
N3 0.017(2) 0.022(3) 0.037(3) -0.003(2) -0.006(2) 0.0022(19)
O3 0.052(3) 0.025(2) 0.043(3) -0.003(2) -0.005(3) 0.015(2)
C3 0.028(4) 0.081(7) 0.062(6) -0.043(5) -0.012(4) 0.001(4)
Mo4 0.0353(3) 0.0174(2) 0.0223(2) -0.00258(19) -0.0080(2) 0.0060(2)
N4 0.024(3) 0.020(2) 0.027(3) -0.009(2) -0.012(2) 0.003(2)
O4 0.019(2) 0.029(2) 0.029(2) 0.0039(18) -0.0083(18) -0.0094(17)
C4 0.022(3) 0.034(4) 0.046(4) -0.014(3) -0.017(3) 0.011(3)
N5 0.026(3) 0.058(4) 0.059(4) -0.004(4) -0.004(3) 0.003(3)
Ag1 0.0415(3) 0.0218(2) 0.0475(3) -0.0149(2) -0.0221(3) 0.0084(2)
Mo5 0.0179(2) 0.0229(2) 0.0186(2) -0.00745(19) 0.00181(19) -0.00689(19)
O5 0.042(3) 0.032(3) 0.026(2) 0.0143(19) -0.007(2) -0.012(2)
C5 0.029(3) 0.027(3) 0.046(4) -0.014(3) -0.020(3) 0.007(3)
N6 0.021(3) 0.073(6) 0.108(7) -0.026(5) -0.001(4) 0.003(3)
Mo6 0.0139(2) 0.0198(2) 0.0202(2) -0.00001(18) -0.00180(18) -0.00650(17)
O6 0.0188(19) 0.021(2) 0.0185(19) -0.0018(15) -0.0064(16) -0.0055(15)
C6 0.023(3) 0.021(3) 0.029(3) -0.004(2) -0.012(3) 0.001(2)
N7 0.014(2) 0.023(3) 0.033(3) 0.001(2) -0.005(2) -0.0012(19)
Mo7 0.0204(2) 0.0292(3) 0.0254(3) 0.0086(2) -0.0101(2) -0.0013(2)
O7 0.043(3) 0.034(3) 0.025(2) 0.0118(19) -0.006(2) -0.010(2)
C7 0.016(3) 0.022(3) 0.027(3) -0.004(2) -0.004(2) 0.000(2)
N8 0.041(3) 0.024(3) 0.038(3) -0.013(2) -0.020(3) 0.009(2)
Mo8 0.0202(2) 0.0224(2) 0.0174(2) 0.00801(18) -0.00504(19) -0.00598(19)
O8 0.029(2) 0.048(3) 0.041(3) 0.003(2) -0.023(2) -0.003(2)
C8 0.017(3) 0.034(4) 0.044(4) -0.001(3) -0.016(3) -0.005(2)
Mo9 0.0146(2) 0.0211(2) 0.0217(2) 0.00209(18) -0.00250(19) -0.00711(18)
O9 0.035(3) 0.046(3) 0.023(2) -0.009(2) 0.005(2) -0.001(2)
C9 0.012(3) 0.032(3) 0.029(3) -0.004(2) -0.007(2) -0.003(2)
Mo10 0.0197(2) 0.0267(3) 0.0166(2) -0.00679(19) 0.00153(19) -0.00603(19)
O10 0.026(3) 0.036(3) 0.068(4) -0.007(3) -0.009(3) -0.008(2)
C10 0.016(3) 0.022(3) 0.023(3) -0.002(2) -0.005(2) -0.003(2)
Mo11 0.0251(3) 0.0268(3) 0.0198(2) -0.0097(2) -0.0033(2) -0.0066(2)
O11 0.034(3) 0.020(2) 0.049(3) -0.003(2) -0.009(2) -0.0054(19)
C11 0.018(3) 0.023(3) 0.027(3) -0.005(2) -0.008(2) -0.003(2)
Mo12 0.0403(3) 0.0161(2) 0.0250(3) -0.0018(2) -0.0082(2) 0.0053(2)
O12 0.029(2) 0.030(2) 0.026(2) -0.0004(18) -0.0106(19) -0.0051(18)
C12 0.024(3) 0.018(3) 0.024(3) -0.003(2) -0.008(2) -0.005(2)
O13 0.026(2) 0.024(2) 0.030(2) -0.0028(18) -0.0117(19) -0.0055(17)
C13 0.022(3) 0.046(4) 0.035(4) -0.010(3) -0.007(3) -0.008(3)
O14 0.021(2) 0.021(2) 0.0204(19) -0.0014(16) -0.0036(16) -0.0025(16)
C14 0.022(3) 0.016(3) 0.027(3) -0.003(2) -0.005(2) 0.000(2)
O15 0.029(2) 0.031(2) 0.023(2) -0.0018(18) -0.0055(18) -0.0073(18)
C15 0.025(3) 0.024(3) 0.028(3) 0.001(2) -0.010(3) -0.007(2)
C16 0.025(3) 0.028(3) 0.027(3) -0.001(2) -0.012(3) -0.008(2)
O16 0.032(3) 0.047(3) 0.027(2) -0.010(2) -0.006(2) -0.022(2)
C17 0.022(3) 0.020(3) 0.030(3) -0.005(2) -0.007(2) -0.001(2)
O17 0.0176(19) 0.022(2) 0.0181(19) -0.0003(15) -0.0041(16) -0.0049(15)
C18 0.025(3) 0.016(3) 0.022(3) -0.007(2) -0.008(2) 0.003(2)
O18 0.034(2) 0.026(2) 0.026(2) 0.0014(18) -0.0072(19) -0.0127(19)
C19 0.030(4) 0.040(4) 0.043(4) -0.010(3) -0.015(3) 0.001(3)
O19 0.0186(19) 0.022(2) 0.0187(19) 0.0040(15) -0.0066(16) -0.0043(15)
C20 0.018(3) 0.018(3) 0.031(3) -0.005(2) -0.006(2) -0.003(2)
O20 0.031(2) 0.027(2) 0.021(2) 0.0046(17) -0.0067(18) -0.0088(18)
C21 0.018(3) 0.020(3) 0.024(3) -0.007(2) -0.008(2) 0.003(2)
O21 0.029(2) 0.042(3) 0.026(2) -0.007(2) 0.0038(19) -0.006(2)
C22 0.020(3) 0.023(3) 0.024(3) -0.004(2) -0.007(2) 0.000(2)
O22 0.028(2) 0.030(2) 0.022(2) -0.0006(17) -0.0025(18) -0.0057(18)
C23 0.025(3) 0.020(3) 0.042(4) -0.010(3) -0.016(3) 0.003(2)
O23 0.026(2) 0.028(2) 0.025(2) 0.0012(17) -0.0023(18) -0.0027(18)
C24 0.029(4) 0.051(5) 0.038(4) -0.019(3) -0.008(3) 0.004(3)
O24 0.025(2) 0.030(2) 0.0182(19) -0.0028(17) -0.0044(17) -0.0117(18)
C25 0.019(3) 0.026(3) 0.023(3) -0.006(2) -0.004(2) 0.001(2)
O25 0.028(2) 0.022(2) 0.033(2) 0.0020(18) -0.0127(19) -0.0043(17)
C26 0.030(3) 0.033(4) 0.052(4) -0.020(3) -0.026(3) 0.010(3)
O26 0.023(2) 0.029(2) 0.025(2) -0.0008(18) -0.0054(18) -0.0028(17)
O27 0.028(2) 0.027(2) 0.025(2) 0.0000(17) -0.0049(18) -0.0049(18)
O28 0.021(2) 0.027(2) 0.023(2) -0.0037(17) -0.0023(17) -0.0045(17)
O29 0.018(2) 0.027(2) 0.024(2) -0.0021(17) -0.0067(17) -0.0068(16)
O30 0.027(2) 0.027(2) 0.029(2) -0.0033(18) -0.0102(19) -0.0023(18)
O31 0.033(2) 0.037(3) 0.025(2) -0.0077(19) -0.005(2) -0.011(2)
O32 0.022(2) 0.022(2) 0.033(2) -0.0066(17) -0.0124(18) -0.0016(16)
O33 0.019(2) 0.028(2) 0.029(2) -0.0029(18) -0.0070(18) -0.0051(17)
O34 0.027(2) 0.033(2) 0.021(2) -0.0018(18) -0.0071(18) -0.0023(18)
O35 0.024(2) 0.022(2) 0.027(2) -0.0014(17) -0.0110(18) -0.0054(16)
O36 0.026(2) 0.027(2) 0.023(2) 0.0038(17) -0.0093(18) -0.0087(17)
O37 0.024(2) 0.035(3) 0.028(2) -0.0010(19) -0.0082(19) 0.0019(18)
O38 0.034(3) 0.045(3) 0.040(3) 0.006(2) -0.022(2) -0.001(2)
O39 0.025(2) 0.033(2) 0.023(2) 0.0007(18) -0.0082(18) -0.0056(18)
O40 0.063(4) 0.022(2) 0.047(3) 0.000(2) -0.007(3) 0.012(2)
O41 0.027(2) 0.031(2) 0.023(2) -0.0016(18) -0.0082(18) -0.0038(18)
O42 0.024(2) 0.034(2) 0.027(2) -0.0040(19) -0.0046(18) -0.0033(18)
O43 0.026(2) 0.037(3) 0.020(2) 0.0047(18) -0.0093(18) -0.0094(19)
O44 0.023(2) 0.035(2) 0.024(2) -0.0035(18) -0.0061(18) -0.0067(18)

loop_
_atom_type_symbol
_atom_type_description
_atom_type_scat_dispersion_real
_atom_type_scat_dispersion_imag
_atom_type_scat_source
C C 0.0033 0.0016 'International Tables Vol C Tables 4.2.6.8 and 6.1.1.4'
H H 0.0000 0.0000 'International Tables Vol C Tables 4.2.6.8 and 6.1.1.4'
N N 0.0061 0.0033 'International Tables Vol C Tables 4.2.6.8 and 6.1.1.4'
O O 0.0106 0.0060 'International Tables Vol C Tables 4.2.6.8 and 6.1.1.4'
P P 0.1023 0.0942 'International Tables Vol C Tables 4.2.6.8 and 6.1.1.4'
Mo Mo -1.6832 0.6857 'International Tables Vol C Tables 4.2.6.8 and 6.1.1.4'
Ag Ag -0.8971 1.1015 'International Tables Vol C Tables 4.2.6.8 and 6.1.1.4'

loop_
_geom_angle_atom_site_label_1
_geom_angle_atom_site_label_2
_geom_angle_atom_site_label_3
_geom_angle
O16 Mo1 O22 104.3(2)
O16 Mo1 O24 101.1(2)
O22 Mo1 O24 93.02(19)
O16 Mo1 O27 102.1(2)
O22 Mo1 O27 87.33(19)
O24 Mo1 O27 156.03(18)
O16 Mo1 O18 99.7(2)
O22 Mo1 O18 155.79(18)
O24 Mo1 O18 85.50(19)
O27 Mo1 O18 84.50(19)
O16 Mo1 O14 168.9(2)
O22 Mo1 O14 85.56(17)
O24 Mo1 O14 72.89(15)
O27 Mo1 O14 83.25(16)
O18 Mo1 O14 70.88(16)
O14 P1 O17 109.5(2)
O14 P1 O19 110.1(2)
O17 P1 O19 110.5(2)
O14 P1 O6 109.6(2)
O17 P1 O6 108.3(2)
O19 P1 O6 108.8(2)
C23 N1 C5 106.9(5)
C23 N1 C18 126.3(5)
C5 N1 C18 126.6(5)
N8 C1 N4 110.9(6)
N8 C1 H1A 124.6
N4 C1 H1A 124.6
O7 Mo2 O44 103.6(2)
O7 Mo2 O41 102.6(2)
O44 Mo2 O41 93.99(19)
O7 Mo2 O15 100.6(2)
O44 Mo2 O15 85.55(18)
O41 Mo2 O15 156.25(19)
O7 Mo2 O25 99.3(2)
O44 Mo2 O25 155.98(19)
O41 Mo2 O25 87.97(19)
O15 Mo2 O25 83.20(19)
O7 Mo2 O17 170.4(2)
O44 Mo2 O17 85.55(17)
O41 Mo2 O17 73.68(16)
O15 Mo2 O17 82.61(16)
O25 Mo2 O17 72.01(15)
C23 N2 C4 105.6(5)
C23 N2 Ag1 128.5(4)
C4 N2 Ag1 124.8(4)
C26 C2 N8 110.6(6)
C26 C2 H2A 124.7
N8 C2 H2A 124.7
O8 Mo3 O23 103.5(2)
O8 Mo3 O37 102.9(2)
O23 Mo3 O37 94.1(2)
O8 Mo3 O43 101.1(2)
O23 Mo3 O43 154.07(19)
O37 Mo3 O43 88.05(19)
O8 Mo3 O22 101.8(2)
O23 Mo3 O22 84.11(19)
O37 Mo3 O22 154.93(19)
O43 Mo3 O22 83.15(18)
O8 Mo3 O19 171.9(2)
O23 Mo3 O19 84.11(17)
O37 Mo3 O19 73.51(16)
O43 Mo3 O19 71.72(15)
O22 Mo3 O19 81.43(16)
C19 N3 C3 107.6(6)
C19 N3 C22 126.2(6)
C3 N3 C22 126.2(6)
N6 C3 N3 107.7(7)
N6 C3 H3A 126.2
N3 C3 H3A 126.2
O3 Mo4 O20 103.0(2)
O3 Mo4 O12 101.4(2)
O20 Mo4 O12 94.72(19)
O3 Mo4 O39 103.0(2)
O20 Mo4 O39 85.49(18)
O12 Mo4 O39 154.89(19)
O3 Mo4 O37 100.2(2)
O20 Mo4 O37 156.04(19)
O12 Mo4 O37 86.56(19)
O39 Mo4 O37 83.45(18)
O3 Mo4 O19 169.8(2)
O20 Mo4 O19 85.78(17)
O12 Mo4 O19 72.27(16)
O39 Mo4 O19 82.73(16)
O37 Mo4 O19 71.79(16)
C1 N4 C26 107.4(5)
C1 N4 C21 126.7(5)
C26 N4 C21 125.8(5)
C5 C4 N2 110.4(6)
C5 C4 H4A 124.8
N2 C4 H4A 124.8
C24 N5 C9 107.8(6)
C24 N5 H5B 126.1
C9 N5 H5B 126.1
N2 Ag1 N8 179.4(2)
O21 Mo5 O30 103.0(2)
O21 Mo5 O32 102.2(2)
O30 Mo5 O32 91.80(19)
O21 Mo5 O24 102.0(2)
O30 Mo5 O24 90.12(19)
O32 Mo5 O24 154.59(18)
O21 Mo5 O13 101.6(2)
O30 Mo5 O13 155.42(19)
O32 Mo5 O13 82.77(18)
O24 Mo5 O13 85.00(18)
O21 Mo5 O14 172.99(19)
O30 Mo5 O14 73.14(17)
O32 Mo5 O14 83.90(16)
O24 Mo5 O14 72.45(15)
O13 Mo5 O14 82.43(16)
C4 C5 N1 105.7(5)
C4 C5 H5A 127.2
N1 C5 H5A 127.2
C8 N6 C3 106.4(7)
C8 N6 H6B 126.8
C3 N6 H6B 126.8
O29 Mo6 O35 105.08(19)
O29 Mo6 O32 101.54(19)
O35 Mo6 O32 87.60(18)
O29 Mo6 O28 100.22(18)
O35 Mo6 O28 92.93(19)
O32 Mo6 O28 157.31(18)
O29 Mo6 O26 96.07(19)
O35 Mo6 O26 158.74(18)
O32 Mo6 O26 86.13(18)
O28 Mo6 O26 85.24(18)
O29 Mo6 O6 166.75(17)
O35 Mo6 O6 87.13(16)
O32 Mo6 O6 83.79(16)
O28 Mo6 O6 73.58(15)
O26 Mo6 O6 72.01(16)
P1 O6 Mo6 124.7(2)
P1 O6 Mo11 126.6(2)
Mo6 O6 Mo11 89.98(12)
P1 O6 Mo7 124.9(2)
Mo6 O6 Mo7 90.27(13)
Mo11 O6 Mo7 89.09(13)
C22 C6 C12 117.6(5)
C22 C6 H6A 121.2
C12 C6 H6A 121.2
C13 N7 C24 108.4(5)
C13 N7 C7 126.0(6)
C24 N7 C7 125.6(5)
O38 Mo7 O42 104.2(2)
O38 Mo7 O26 102.2(2)
O42 Mo7 O26 95.00(19)
O38 Mo7 O44 101.8(2)
O42 Mo7 O44 86.73(19)
O26 Mo7 O44 154.67(19)
O38 Mo7 O34 98.1(2)
O42 Mo7 O34 157.10(19)
O26 Mo7 O34 85.14(18)
O44 Mo7 O34 83.71(18)
O38 Mo7 O6 168.4(2)
O42 Mo7 O6 86.67(17)
O26 Mo7 O6 72.35(16)
O44 Mo7 O6 82.55(16)
O34 Mo7 O6 71.51(15)
C14 C7 C20 122.7(5)
C14 C7 N7 119.8(5)
C20 C7 N7 117.4(5)
C1 N8 C2 105.5(5)
C1 N8 Ag1 130.8(4)
C2 N8 Ag1 121.9(4)
O5 Mo8 O13 104.7(2)
O5 Mo8 O43 102.4(2)
O13 Mo8 O43 95.0(2)
O5 Mo8 O12 98.9(2)
O13 Mo8 O12 155.26(19)
O43 Mo8 O12 87.08(19)
O5 Mo8 O35 100.9(2)
O13 Mo8 O35 86.18(18)
O43 Mo8 O35 155.56(18)
O12 Mo8 O35 82.07(18)
O5 Mo8 O19 168.8(2)
O13 Mo8 O19 86.17(17)
O43 Mo8 O19 73.74(16)
O12 Mo8 O19 70.72(16)
O35 Mo8 O19 82.01(15)
C19 C8 N6 110.0(6)
C19 C8 H8A 125.0
N6 C8 H8A 125.0
O4 Mo9 O25 103.4(2)
O4 Mo9 O27 103.7(2)
O25 Mo9 O27 92.2(2)
O4 Mo9 O33 98.60(19)
O25 Mo9 O33 88.06(19)
O27 Mo9 O33 156.98(18)
O4 Mo9 O23 100.6(2)
O25 Mo9 O23 155.85(19)
O27 Mo9 O23 84.77(19)
O33 Mo9 O23 85.61(19)
O4 Mo9 O17 169.76(18)
O25 Mo9 O17 73.55(16)
O27 Mo9 O17 86.28(16)
O33 Mo9 O17 71.73(15)
O23 Mo9 O17 82.34(16)
C13 C9 N5 109.4(6)
C13 C9 H9A 125.3
N5 C9 H9A 125.3
O9 Mo10 O39 103.5(2)
O9 Mo10 O33 101.5(2)
O39 Mo10 O33 92.96(19)
O9 Mo10 O36 102.4(2)
O39 Mo10 O36 87.84(18)
O33 Mo10 O36 155.26(19)
O9 Mo10 O41 100.1(2)
O39 Mo10 O41 156.30(19)
O33 Mo10 O41 84.45(18)
O36 Mo10 O41 84.98(18)
O9 Mo10 O17 169.0(2)
O39 Mo10 O17 85.87(17)
O33 Mo10 O17 71.90(16)
O36 Mo10 O17 83.51(16)
O41 Mo10 O17 70.90(15)
C25 C10 C14 120.7(5)
C25 C10 C16 117.4(5)
C14 C10 C16 121.8(5)
O31 Mo11 O34 102.1(2)
O31 Mo11 O36 103.3(2)
O34 Mo11 O36 94.10(19)
O31 Mo11 O28 98.9(2)
O34 Mo11 O28 88.53(19)
O36 Mo11 O28 156.54(18)
O31 Mo11 O20 101.3(2)
O34 Mo11 O20 156.23(18)
O36 Mo11 O20 84.35(18)
O28 Mo11 O20 83.96(18)
O31 Mo11 O6 170.02(19)
O34 Mo11 O6 74.18(16)
O36 Mo11 O6 86.35(16)
O28 Mo11 O6 71.93(15)
O20 Mo11 O6 82.05(16)
C12 C11 C18 120.1(5)
C12 C11 H11A 120.0
C18 C11 H11A 120.0
O40 Mo12 O15 103.9(2)
O40 Mo12 O18 102.0(3)
O15 Mo12 O18 94.9(2)
O40 Mo12 O30 100.7(2)
O15 Mo12 O30 154.26(19)
O18 Mo12 O30 87.29(18)
O40 Mo12 O42 101.9(3)
O15 Mo12 O42 84.97(19)
O18 Mo12 O42 155.31(19)
O30 Mo12 O42 82.57(18)
O40 Mo12 O14 170.0(2)
O15 Mo12 O14 85.14(17)
O18 Mo12 O14 72.57(17)
O30 Mo12 O14 71.04(16)
O42 Mo12 O14 82.84(17)
Mo4 O12 Mo8 127.2(2)
C11 C12 C6 120.9(5)
C11 C12 C15 116.8(5)
C6 C12 C15 122.3(5)
Mo8 O13 Mo5 153.1(2)
C9 C13 N7 107.8(6)
C9 C13 H13A 126.1
N7 C13 H13A 126.1
P1 O14 Mo1 125.0(2)
P1 O14 Mo5 126.6(2)
Mo1 O14 Mo5 88.53(13)
P1 O14 Mo12 126.4(2)
Mo1 O14 Mo12 89.45(13)
Mo5 O14 Mo12 88.96(13)
C7 C14 C10 117.7(5)
C7 C14 H14A 121.2
C10 C14 H14A 121.2
Mo12 O15 Mo2 152.0(2)
O2 C15 O1 123.7(6)
O2 C15 C12 122.2(6)
O1 C15 C12 114.0(5)
O10 C16 O11 123.8(6)
O10 C16 C10 122.4(6)
O11 C16 C10 113.8(5)
C18 C17 C22 118.4(5)
C18 C17 H17A 120.8
C22 C17 H17A 120.8
P1 O17 Mo2 126.8(2)
P1 O17 Mo9 125.0(2)
Mo2 O17 Mo9 89.13(13)
P1 O17 Mo10 125.3(2)
Mo2 O17 Mo10 89.59(13)
Mo9 O17 Mo10 89.35(13)
C17 C18 C11 120.4(5)
C17 C18 N1 120.8(5)
C11 C18 N1 118.8(5)
Mo12 O18 Mo1 127.1(2)
C8 C19 N3 108.3(6)
C8 C19 H19A 125.8
N3 C19 H19A 125.8
P1 O19 Mo8 126.0(2)
P1 O19 Mo4 126.0(2)
Mo8 O19 Mo4 89.77(13)
P1 O19 Mo3 125.7(2)
Mo8 O19 Mo3 88.57(13)
Mo4 O19 Mo3 88.91(13)
C7 C20 C21 118.3(5)
C7 C20 H20A 120.9
C21 C20 H20A 120.9
Mo4 O20 Mo11 152.3(2)
C20 C21 C25 120.1(5)
C20 C21 N4 119.9(5)
C25 C21 N4 120.0(5)
C6 C22 C17 122.7(6)
C6 C22 N3 119.8(5)
C17 C22 N3 117.5(5)
Mo1 O22 Mo3 151.3(2)
N2 C23 N1 111.4(5)
N2 C23 H23A 124.3
N1 C23 H23A 124.3
Mo3 O23 Mo9 153.8(3)
N5 C24 N7 106.6(6)
N5 C24 H24A 126.7
N7 C24 H24A 126.7
Mo1 O24 Mo5 126.0(2)
C10 C25 C21 120.5(5)
C10 C25 H25A 119.8
C21 C25 H25A 119.8
Mo9 O25 Mo2 125.0(2)
C2 C26 N4 105.6(6)
C2 C26 H26A 127.2
N4 C26 H26A 127.2
Mo7 O26 Mo6 125.4(2)
Mo9 O27 Mo1 149.3(2)
Mo6 O28 Mo11 124.4(2)
Mo5 O30 Mo12 126.4(2)
Mo6 O32 Mo5 151.9(2)
Mo10 O33 Mo9 127.0(2)
Mo11 O34 Mo7 125.2(2)
Mo6 O35 Mo8 147.8(2)
Mo11 O36 Mo10 150.3(2)
Mo3 O37 Mo4 125.7(2)
Mo10 O39 Mo4 149.1(3)
Mo2 O41 Mo10 125.8(2)
Mo7 O42 Mo12 150.0(3)
Mo8 O43 Mo3 125.9(2)
Mo2 O44 Mo7 150.6(2)

loop_
_geom_bond_atom_site_label_1
_geom_bond_atom_site_label_2
_geom_bond_distance
Mo1 O16 1.676(4)
Mo1 O22 1.829(5)
Mo1 O24 1.904(4)
Mo1 O27 1.940(4)
Mo1 O18 1.989(5)
Mo1 O14 2.439(4)
P1 O14 1.526(4)
P1 O17 1.527(4)
P1 O19 1.528(4)
P1 O6 1.544(4)
N1 C23 1.351(7)
N1 C5 1.382(8)
N1 C18 1.423(7)
O1 C15 1.322(8)
C1 N8 1.318(8)
C1 N4 1.351(7)
C1 H1A 0.9300
Mo2 O7 1.670(4)
Mo2 O44 1.852(4)
Mo2 O41 1.871(4)
Mo2 O15 1.975(4)
Mo2 O25 1.982(4)
Mo2 O17 2.422(4)
N2 C23 1.304(8)
N2 C4 1.378(8)
N2 Ag1 2.135(5)
O2 C15 1.209(8)
C2 C26 1.336(9)
C2 N8 1.385(9)
C2 H2A 0.9300
Mo3 O8 1.673(4)
Mo3 O23 1.855(4)
Mo3 O37 1.863(5)
Mo3 O43 1.964(4)
Mo3 O22 1.988(5)
Mo3 O19 2.453(4)
N3 C19 1.334(8)
N3 C3 1.370(9)
N3 C22 1.440(7)
O3 Mo4 1.681(5)
C3 N6 1.356(10)
C3 H3A 0.9300
Mo4 O20 1.844(4)
Mo4 O12 1.858(4)
Mo4 O39 1.977(4)
Mo4 O37 1.991(4)
Mo4 O19 2.444(4)
N4 C26 1.387(8)
N4 C21 1.421(7)
O4 Mo9 1.684(4)
C4 C5 1.339(9)
C4 H4A 0.9300
N5 C24 1.337(9)
N5 C9 1.341(9)
N5 H5B 0.8600
Ag1 N8 2.139(5)
Mo5 O21 1.670(4)
Mo5 O30 1.857(4)
Mo5 O32 1.911(4)
Mo5 O24 1.922(4)
Mo5 O13 1.971(4)
Mo5 O14 2.446(4)
O5 Mo8 1.666(4)
C5 H5A 0.9300
N6 C8 1.346(11)
N6 H6B 0.8600
Mo6 O29 1.689(4)
Mo6 O35 1.832(4)
Mo6 O32 1.910(4)
Mo6 O28 1.913(4)
Mo6 O26 1.993(4)
Mo6 O6 2.401(4)
O6 Mo11 2.441(4)
O6 Mo7 2.458(4)
C6 C22 1.381(8)
C6 C12 1.404(8)
C6 H6A 0.9300
N7 C13 1.326(8)
N7 C24 1.372(8)
N7 C7 1.442(7)
Mo7 O38 1.671(5)
Mo7 O42 1.841(4)
Mo7 O26 1.882(4)
Mo7 O44 1.944(4)
Mo7 O34 2.009(4)
C7 C14 1.386(8)
C7 C20 1.393(8)
Mo8 O13 1.837(4)
Mo8 O43 1.866(4)
Mo8 O12 1.983(5)
Mo8 O35 1.988(4)
Mo8 O19 2.432(4)
C8 C19 1.320(9)
C8 H8A 0.9300
Mo9 O25 1.860(4)
Mo9 O27 1.882(4)
Mo9 O33 1.949(4)
Mo9 O23 1.962(4)
Mo9 O17 2.437(4)
O9 Mo10 1.669(4)
C9 C13 1.321(9)
C9 H9A 0.9300
Mo10 O39 1.847(4)
Mo10 O33 1.898(4)
Mo10 O36 1.929(4)
Mo10 O41 1.994(5)
Mo10 O17 2.461(4)
O10 C16 1.205(8)
C10 C25 1.381(8)
C10 C14 1.401(8)
C10 C16 1.496(8)
Mo11 O31 1.674(4)
Mo11 O34 1.862(5)
Mo11 O36 1.873(4)
Mo11 O28 1.957(4)
Mo11 O20 1.983(4)
O11 C16 1.326(8)
C11 C12 1.374(8)
C11 C18 1.393(8)
C11 H11A 0.9300
Mo12 O40 1.673(5)
Mo12 O15 1.835(4)
Mo12 O18 1.855(5)
Mo12 O30 1.988(4)
Mo12 O42 1.989(4)
Mo12 O14 2.452(4)
C12 C15 1.498(8)
C13 H13A 0.9300
C14 H14A 0.9300
C17 C18 1.383(8)
C17 C22 1.389(8)
C17 H17A 0.9300
C19 H19A 0.9300
C20 C21 1.393(8)
C20 H20A 0.9300
C21 C25 1.392(8)
C23 H23A 0.9300
C24 H24A 0.9300
C25 H25A 0.9300
C26 H26A 0.9300
